data_4101542
loop_
_publ_author_name
'Dinca, Mircea'
'Yu, Anta F'
'Long, Jeffrey R'

_publ_section_title
;
 Microporous metal-organic frameworks incorporating
 1,4-benzeneditetrazolate: syntheses, structures, and hydrogen storage
 properties.
;
_journal_issue 27
_journal_name_full 'Journal of the American Chemical Society'
_journal_page_first 8904
_journal_page_last 8913
_journal_paper_doi 10.1021/ja061716i
_journal_volume 128
_journal_year 2006
_chemical_formula_moiety 'C23 H8 Cu2 N18 O8'
_chemical_formula_sum 'C23 H8 Cu2 N18 O8'
_chemical_formula_weight 791.55
_chemical_name_systematic
; 
 ? 
;
_space_group_IT_number 74
_symmetry_cell_setting orthorhombic
_symmetry_space_group_name_Hall '-I 2b 2'
_symmetry_space_group_name_H-M 'I m m a'
_atom_sites_solution_hydrogens geom
_atom_sites_solution_primary direct
_atom_sites_solution_secondary difmap
_audit_creation_method SHELXL-97
_cell_angle_alpha 90.00
_cell_angle_beta 90.00
_cell_angle_gamma 90.00
_cell_formula_units_Z 2
_cell_length_a 22.340(4)
_cell_length_b 7.079(1)
_cell_length_c 13.644(3)
_cell_measurement_reflns_used 5036
_cell_measurement_temperature 173(2)
_cell_measurement_theta_max 54.351
_cell_measurement_theta_min 6.513
_cell_volume 2157.6(7)
_computing_cell_refinement 'Bruker SAINT v7.07b'
_computing_data_collection 'Bruker Apex 2 v1.027'
_computing_data_reduction 'Bruker SAINT v7.07b'
_computing_structure_refinement 'SHELXL-97 (Sheldrick, 1997)'
_computing_structure_solution 'SHELXS-97 (Sheldrick, 1990)'
_diffrn_ambient_temperature 173(2)
_diffrn_measured_fraction_theta_full 0.994
_diffrn_measured_fraction_theta_max 0.994
_diffrn_measurement_device_type 'Bruker Platinum 200'
_diffrn_measurement_method \w/2\q-scans
_diffrn_radiation_monochromator graphite
_diffrn_radiation_source 'fine-focus sealed tube'
_diffrn_radiation_type Synchrotron
_diffrn_radiation_wavelength 0.77500
_diffrn_reflns_av_R_equivalents 0.0498
_diffrn_reflns_av_sigmaI/netI 0.0231
_diffrn_reflns_limit_h_max 24
_diffrn_reflns_limit_h_min -24
_diffrn_reflns_limit_k_max 7
_diffrn_reflns_limit_k_min -7
_diffrn_reflns_limit_l_max 15
_diffrn_reflns_limit_l_min -15
_diffrn_reflns_number 9083
_diffrn_reflns_theta_full 25.77
_diffrn_reflns_theta_max 25.77
_diffrn_reflns_theta_min 1.91
_diffrn_standards_decay_% 0
_diffrn_standards_interval_count 0
_diffrn_standards_interval_time 0
_diffrn_standards_number 0
_exptl_absorpt_coefficient_mu 1.042
_exptl_absorpt_correction_T_max 1.0
_exptl_absorpt_correction_T_min 0.586392
_exptl_absorpt_correction_type empirical
_exptl_absorpt_process_details 'Blessing, 1995'
_exptl_crystal_colour blue
_exptl_crystal_density_diffrn 1.218
_exptl_crystal_density_method 'not measured'
_exptl_crystal_description parallelepiped
_exptl_crystal_F_000 788
_exptl_crystal_size_max 0.05
_exptl_crystal_size_mid 0.03
_exptl_crystal_size_min 0.02
_refine_diff_density_max 0.583
_refine_diff_density_min -0.776
_refine_diff_density_rms 0.142
_refine_ls_extinction_method none
_refine_ls_goodness_of_fit_ref 1.173
_refine_ls_hydrogen_treatment constr
_refine_ls_matrix_type full
_refine_ls_number_parameters 76
_refine_ls_number_reflns 897
_refine_ls_number_restraints 0
_refine_ls_restrained_S_all 1.173
_refine_ls_R_factor_all 0.0662
_refine_ls_R_factor_gt 0.0613
_refine_ls_shift/su_max 0.000
_refine_ls_shift/su_mean 0.000
_refine_ls_structure_factor_coef Fsqd
_refine_ls_weighting_details 'calc w=1/[\s^2^(Fo^2^)+(0.1337P)^2^+4.6242P] where P=(Fo^2^+2Fc^2^)/3'
_refine_ls_weighting_scheme calc
_refine_ls_wR_factor_gt 0.1885
_refine_ls_wR_factor_ref 0.1937
_reflns_number_gt 793
_reflns_number_total 897
_reflns_threshold_expression >2sigma(I)
_cod_data_source_file ja061716isi20060312_073531.cif
_cod_data_source_block md54a
_cod_original_sg_symbol_Hall '-I 2b2'
_cod_original_sg_symbol_H-M 'I mma'
_cod_database_code 4101542

loop_
_symmetry_equiv_pos_as_xyz
'x, y, z'
'-x, -y+1/2, z'
'-x, y+1/2, -z'
'x, -y, -z'
'x+1/2, y+1/2, z+1/2'
'-x+1/2, -y+1, z+1/2'
'-x+1/2, y+1, -z+1/2'
'x+1/2, -y+1/2, -z+1/2'
'-x, -y, -z'
'x, y-1/2, -z'
'x, -y-1/2, z'
'-x, y, z'
'-x+1/2, -y+1/2, -z+1/2'
'x+1/2, y, -z+1/2'
'x+1/2, -y, z+1/2'
'-x+1/2, y+1/2, z+1/2'

loop_
_atom_site_label
_atom_site_type_symbol
_atom_site_fract_x
_atom_site_fract_y
_atom_site_fract_z
_atom_site_U_iso_or_equiv
_atom_site_adp_type
_atom_site_occupancy
_atom_site_symmetry_multiplicity
_atom_site_calc_flag
_atom_site_refinement_flags
Cu1 Cu 0.5000 -0.5000 0.5000 0.0261(5) Uani 1 4 d S
O1 O 0.5000 -0.7500 0.6230(5) 0.0387(16) Uani 1 4 d S
O2 O 0.5000 -0.2500 0.808(3) 0.161(14) Uiso 0.50 4 d SP
O3 O 0.3295(19) -0.2500 0.421(3) 0.123(12) Uiso 0.25 2 d SP
O4 O 0.228(2) 0.2500 0.523(3) 0.127(14) Uiso 0.25 2 d SP
O5 O 0.633(3) -0.2500 0.961(5) 0.19(2) Uiso 0.25 2 d SP
O6 O 0.1914(15) 0.067(6) 0.495(2) 0.143(13) Uiso 0.25 1 d P
N1 N 0.43676(14) -0.3438(4) 0.5657(2) 0.0295(9) Uani 1 1 d .
N2 N 0.38899(16) -0.4074(5) 0.6128(3) 0.0393(10) Uani 1 1 d .
N3 N 0.5000 -0.7500 0.784(2) 0.177(10) Uiso 1 4 d S
C1 C 0.3609(3) -0.2500 0.6416(6) 0.0402(16) Uani 1 2 d S
C2 C 0.3044(3) -0.2500 0.6981(6) 0.0489(19) Uani 1 2 d S
C3 C 0.2771(3) -0.4188(8) 0.7253(6) 0.079(2) Uani 1 1 d .
H3 H 0.2955 -0.5330 0.7101 0.095 Uiso 1 1 calc R
C4 C 0.4715(7) -0.7500 0.6921(13) 0.058(4) Uiso 0.50 2 d SP
C5 C 0.459(3) -0.7500 0.881(5) 0.23(2) Uiso 0.50 2 d SP
C6 C 0.580(2) -0.7500 0.791(4) 0.200(18) Uiso 0.50 2 d SP
C7 C 0.5000 -0.2500 0.904(5) 0.17(2) Uiso 0.50 4 d SP

loop_
_atom_site_aniso_label
_atom_site_aniso_U_11
_atom_site_aniso_U_22
_atom_site_aniso_U_33
_atom_site_aniso_U_23
_atom_site_aniso_U_13
_atom_site_aniso_U_12
Cu1 0.0123(7) 0.0140(8) 0.0518(8) -0.0035(4) 0.000 0.000
O1 0.045(4) 0.021(3) 0.051(4) 0.000 0.000 0.000
N1 0.0171(17) 0.0147(15) 0.057(2) -0.0007(17) 0.0057(15) 0.0002(14)
N2 0.0227(19) 0.026(2) 0.069(2) 0.0019(19) 0.0137(18) -0.0013(16)
C1 0.025(3) 0.024(3) 0.071(4) 0.000 0.008(3) 0.000
C2 0.027(4) 0.038(4) 0.082(5) 0.000 0.020(3) 0.000
C3 0.056(3) 0.028(3) 0.153(7) -0.004(4) 0.060(4) 0.004(3)

loop_
_atom_type_symbol
_atom_type_description
_atom_type_scat_dispersion_real
_atom_type_scat_dispersion_imag
_atom_type_scat_source
C C 0.0033 0.0016 'International Tables Vol C Tables 4.2.6.8 and 6.1.1.4'
H H 0.0000 0.0000 'International Tables Vol C Tables 4.2.6.8 and 6.1.1.4'
N N 0.0061 0.0033 'International Tables Vol C Tables 4.2.6.8 and 6.1.1.4'
O O 0.0106 0.0060 'International Tables Vol C Tables 4.2.6.8 and 6.1.1.4'
Cu Cu 0.3201 1.2651 'International Tables Vol C Tables 4.2.6.8 and 6.1.1.4'

loop_
_geom_angle_atom_site_label_1
_geom_angle_atom_site_label_2
_geom_angle_atom_site_label_3
_geom_angle
_geom_angle_site_symmetry_1
_geom_angle_site_symmetry_3
N1 Cu1 N1 90.45(19) 12_655 9_646
N1 Cu1 N1 180.0(2) 12_655 4_546
N1 Cu1 N1 89.55(19) 9_646 4_546
N1 Cu1 N1 89.55(19) 12_655 .
N1 Cu1 N1 180.0(2) 9_646 .
N1 Cu1 N1 90.45(19) 4_546 .
N1 Cu1 O1 84.69(12) 12_655 9_646
N1 Cu1 O1 95.31(12) 9_646 9_646
N1 Cu1 O1 95.31(12) 4_546 9_646
N1 Cu1 O1 84.69(12) . 9_646
N1 Cu1 O1 95.31(12) 12_655 .
N1 Cu1 O1 84.69(12) 9_646 .
N1 Cu1 O1 84.69(12) 4_546 .
N1 Cu1 O1 95.31(12) . .
O1 Cu1 O1 180.0 9_646 .
C4 O1 C4 68.1(17) . 2_635
C4 O1 Cu1 124.8(4) . 2_635
C4 O1 Cu1 124.8(4) 2_635 2_635
C4 O1 Cu1 124.8(4) . .
C4 O1 Cu1 124.8(4) 2_635 .
Cu1 O1 Cu1 93.0(2) 2_635 .
O6 O4 O6 110(4) . 11_565
O6 O6 O4 141(3) 4_556 .
N2 N1 N1 109.9(2) . 11
N2 N1 Cu1 126.6(3) . .
N1 N1 Cu1 123.46(9) 11 .
N1 N2 C1 103.7(4) . .
C4 N3 C4 54.1(18) 2_635 .
C4 N3 C5 119(2) 2_635 2_635
C4 N3 C5 173(3) . 2_635
C4 N3 C5 173(3) 2_635 .
C4 N3 C5 119(2) . .
C5 N3 C5 69(4) 2_635 .
C4 N3 C6 66(2) 2_635 .
C4 N3 C6 120(3) . .
C5 N3 C6 52(2) 2_635 .
C5 N3 C6 121(4) . .
C4 N3 C6 120(3) 2_635 2_635
C4 N3 C6 66(2) . 2_635
C5 N3 C6 121(4) 2_635 2_635
C5 N3 C6 52(2) . 2_635
C6 N3 C6 174(4) . 2_635
N2 C1 N2 112.7(5) 11 .
N2 C1 C2 123.6(3) 11 .
N2 C1 C2 123.6(3) . .
C3 C2 C3 118.3(6) . 11
C3 C2 C1 120.8(3) . .
C3 C2 C1 120.8(3) 11 .
C3 C3 C2 120.8(3) 7_546 .
O1 C4 C4 56.0(8) . 2_635
O1 C4 N3 118.9(15) . .
C4 C4 N3 62.9(9) 2_635 .
O1 C4 C6 174(2) . 2_635
C4 C4 C6 130.4(19) 2_635 2_635
N3 C4 C6 67.5(19) . 2_635
C6 C5 N3 70(3) 2_635 .
C6 C5 C5 125(3) 2_635 2_635
N3 C5 C5 56(2) . 2_635
C5 C6 C4 104(4) 2_635 2_635
C5 C6 N3 58(3) 2_635 .
C4 C6 N3 46.4(16) 2_635 .

loop_
_geom_bond_atom_site_label_1
_geom_bond_atom_site_label_2
_geom_bond_distance
_geom_bond_site_symmetry_2
Cu1 N1 2.006(3) 12_655
Cu1 N1 2.006(3) 9_646
Cu1 N1 2.006(3) 4_546
Cu1 N1 2.006(3) .
Cu1 O1 2.439(5) 9_646
Cu1 O1 2.439(5) .
O1 C4 1.138(17) .
O1 C4 1.138(17) 2_635
O1 Cu1 2.439(5) 2_635
O2 C7 1.30(6) .
O4 O6 1.58(5) .
O4 O6 1.58(5) 11_565
O6 O6 0.96(9) 4_556
N1 N2 1.325(5) .
N1 N1 1.327(6) 11
N2 C1 1.338(5) .
N3 C4 1.40(3) 2_635
N3 C4 1.40(3) .
N3 C5 1.62(6) 2_635
N3 C5 1.62(6) .
N3 C6 1.79(5) .
N3 C6 1.79(5) 2_635
C1 N2 1.338(5) 11
C1 C2 1.479(9) .
C2 C3 1.392(6) .
C2 C3 1.392(6) 11
C3 C3 1.386(10) 7_546
C4 C4 1.27(3) 2_635
C4 C6 1.77(5) 2_635
C5 C6 1.51(7) 2_635
C5 C5 1.83(12) 2_635
C6 C5 1.51(7) 2_635
C6 C4 1.77(5) 2_635
